data_2200954
loop_
_publ_author_name
'Kooijman, Huub'
'Spek, Anthony L.'

_publ_section_title
(1<i>S</i>,3<i>R</i>,4<i>R</i>,4a<i>S</i>,8a<i>S</i>)-4-[(3<i>S</i>)-3-Hydroxy-3-methyl-4-pentenyl]-3,4a,8,8-tetramethyldecahydro-1,3-naphthalenediol
_journal_issue 2
_journal_name_full 'Acta Crystallographica Section E'
_journal_page_first o172
_journal_page_last o174
_journal_paper_doi 10.1107/S1600536802000727
_journal_volume 58
_journal_year 2002
_chemical_formula_iupac 'C20 H36 O3'
_chemical_formula_moiety 'C20 H36 O3'
_chemical_formula_sum 'C20 H36 O3'
_chemical_formula_weight 324.49
_chemical_name_systematic
;
 ?
;
_space_group_IT_number 5
_symmetry_cell_setting monoclinic
_symmetry_space_group_name_Hall 'C 2y'
_symmetry_space_group_name_H-M 'C 1 2 1'
_atom_sites_solution_hydrogens geom
_atom_sites_solution_primary direct
_atom_sites_solution_secondary difmap
_cell_angle_alpha 90
_cell_angle_beta 119.55(5)
_cell_angle_gamma 90
_cell_formula_units_Z 4
_cell_length_a 24.767(3)
_cell_length_b 6.2051(10)
_cell_length_c 14.1446(15)
_cell_measurement_reflns_used 293
_cell_measurement_temperature 150
_cell_measurement_theta_max 25.0
_cell_measurement_theta_min 2.0
_cell_volume 1891.0(10)
_computing_cell_refinement 'DENZO (Otwinowski & Minor, 1997)'
_computing_data_collection 'COLLECT (Nonius, 1998)'
_computing_data_reduction DENZO
_computing_molecular_graphics 'PLATON (Spek, 2001)'
_computing_publication_material PLATON
_computing_structure_refinement 'SHELXL97 (Sheldrick, 1997)'
_computing_structure_solution 'SHELXS86 (Sheldrick, 1985)'
_diffrn_ambient_temperature 150
_diffrn_detector_area_resol_mean 18.4
_diffrn_measured_fraction_theta_full .997
_diffrn_measured_fraction_theta_max .997
_diffrn_measurement_device_type 'Nonius KappaCCD area-detector'
_diffrn_measurement_method '\f scans and \w scans with \k offset'
_diffrn_radiation_monochromator graphite
_diffrn_radiation_source 'rotating anode'
_diffrn_radiation_type MoK\a
_diffrn_radiation_wavelength .71073
_diffrn_reflns_av_R_equivalents .0417
_diffrn_reflns_av_sigmaI/netI .0156
_diffrn_reflns_limit_h_max 32
_diffrn_reflns_limit_h_min -32
_diffrn_reflns_limit_k_max 8
_diffrn_reflns_limit_k_min -8
_diffrn_reflns_limit_l_max 18
_diffrn_reflns_limit_l_min -18
_diffrn_reflns_number 28559
_diffrn_reflns_reduction_process
;
 ?
;
_diffrn_reflns_theta_full 27.52
_diffrn_reflns_theta_max 27.52
_diffrn_reflns_theta_min 1.65
_diffrn_standards_number 0
_exptl_absorpt_coefficient_mu .074
_exptl_absorpt_correction_type none
_exptl_crystal_colour colourless
_exptl_crystal_density_diffrn 1.140
_exptl_crystal_density_method 'not measured'
_exptl_crystal_description block
_exptl_crystal_F_000 720
_exptl_crystal_size_max .300
_exptl_crystal_size_mid .300
_exptl_crystal_size_min .200
_refine_diff_density_max .403
_refine_diff_density_min -.206
_refine_ls_extinction_method none
_refine_ls_goodness_of_fit_ref 1.040
_refine_ls_hydrogen_treatment 'H atoms: see text'
_refine_ls_matrix_type full
_refine_ls_number_parameters 213
_refine_ls_number_reflns 2367
_refine_ls_number_restraints 1
_refine_ls_restrained_S_all 1.040
_refine_ls_R_factor_all .0564
_refine_ls_R_factor_gt .0546
_refine_ls_shift/su_max .001
_refine_ls_shift/su_mean .000
_refine_ls_structure_factor_coef Fsqd
_refine_ls_weighting_details 'w = 1/[\s^2^(F~o~^2^)+(0.01P)^2^+3P] where P = (F~o~^2^+2F~c~^2^)/3'
_refine_ls_weighting_scheme calc
_refine_ls_wR_factor_gt .1066
_refine_ls_wR_factor_ref .1074
_reflns_number_gt 2271
_reflns_number_total 2367
_reflns_threshold_expression I>2\s(I)
_cod_data_source_file ob6108.cif
_cod_data_source_block I
_cod_depositor_comments
;
The following automatic conversions were performed:
'_symmetry_cell_setting' value 'Monoclinic' changed to 'monoclinic'
according to '/home/saulius/struct/CIF-dictionaries/cif_core.dic'
dictionary named 'cif_core.dic' version 2.4.1 from 2010-06-29.

Automatic conversion script
Id: cif_fix_enum 1527 2010-12-29 10:47:43Z saulius 

The following automatic conversions were performed:

'_symmetry_cell_setting' value 'Monoclinic' changed to 'monoclinic'
according to /home/saulius/struct/CIF-dictionaries/cif_core.dic
dictionary named 'cif_core.dic' version 2.4.1 from 2010-06-29.

Automatic conversion script
Id: cif_fix_values 1715 2011-07-08 13:25:40Z adriana 
;
_cod_original_sg_symbol_H-M 'C 2'
_cod_database_code 2200954
_cod_database_fobs_code 2200954

loop_
_symmetry_equiv_pos_as_xyz
x,y,z
-x,y,-z
1/2+x,1/2+y,z
1/2-x,1/2+y,-z

loop_
_atom_site_aniso_label
_atom_site_aniso_U_11
_atom_site_aniso_U_22
_atom_site_aniso_U_33
_atom_site_aniso_U_12
_atom_site_aniso_U_13
_atom_site_aniso_U_23
O1 .0303(10) .116(3) .0499(12) .0123(14) .0281(10) .0122(16)
O2 .0391(12) .098(2) .0463(13) .0158(15) .0146(10) .0223(16)
O3 .0260(9) .086(2) .0347(10) .0037(12) .0064(8) -.0124(13)
C1 .0358(14) .0416(17) .0443(15) .0054(13) .0257(12) .0001(14)
C2 .0447(16) .063(2) .0396(15) .0082(17) .0237(13) .0012(17)
C3 .0343(14) .054(2) .0387(15) .0013(15) .0135(12) -.0019(15)
C4 .0234(11) .0441(18) .0366(14) .0033(12) .0135(11) .0073(13)
C5 .0211(10) .0360(15) .0369(13) -.0018(11) .0168(10) .0022(12)
C6 .0265(12) .064(2) .0435(15) .0046(15) .0222(12) .0000(16)
C7 .0283(13) .090(3) .0383(15) .0045(18) .0180(12) .0056(19)
C8 .0258(13) .071(3) .0474(17) .0024(16) .0169(12) .0036(18)
C9 .0201(11) .0416(17) .0455(15) -.0024(12) .0178(11) -.0021(14)
C10 .0268(11) .0264(14) .0431(14) .0000(11) .0232(11) .0016(12)
C11 .0236(12) .0443(19) .0590(18) -.0048(13) .0237(13) -.0074(15)
C12 .0258(12) .0481(18) .0345(13) -.0016(13) .0149(11) .0000(14)
C13 .0278(12) .0488(19) .0347(13) .0043(13) .0164(11) -.0006(14)
C14 .0321(13) .0515(19) .0351(13) -.0009(14) .0181(11) -.0062(14)
C15 .0428(16) .055(2) .0494(17) .0006(17) .0238(14) .0015(17)
C16 .056(2) .056(2) .077(2) .0179(19) .0436(19) .011(2)
C17 .0438(18) .083(3) .059(2) -.010(2) .0239(17) -.024(2)
C18 .0214(12) .078(3) .0487(17) -.0061(16) .0134(12) .0062(18)
C19 .0461(17) .056(2) .059(2) .0245(17) .0287(16) .0178(19)
C20 .0429(16) .0316(16) .072(2) -.0007(13) .0395(16) .0040(15)

loop_
_atom_site_label
_atom_site_fract_x
_atom_site_fract_y
_atom_site_fract_z
_atom_site_U_iso_or_equiv
_atom_site_thermal_displace_type
_atom_site_calc_flag
_atom_site_refinement_flags
_atom_site_occupancy
_atom_site_type_symbol
O1 .65690(9) .6465(6) .85744(18) .0618(11) Uani . . 1.000 O
O2 .86882(11) .4182(5) 1.01009(19) .0639(9) Uani . . 1.000 O
O3 1.00606(9) .4387(5) .91019(16) .0526(8) Uani . . 1.000 O
C1 .74437(12) .4908(5) .6138(2) .0380(9) Uani . . 1.000 C
C2 .68265(13) .5396(7) .5136(2) .0478(10) Uani . . 1.000 C
C3 .62939(13) .4829(6) .5339(2) .0443(10) Uani . . 1.000 C
C4 .63101(12) .5976(5) .6316(2) .0353(8) Uani . . 1.000 C
C5 .69670(10) .5652(5) .7325(2) .0302(7) Uani . . 1.000 C
C6 .70876(12) .6688(6) .8393(2) .0425(9) Uani . . 1.000 C
C7 .76458(12) .5561(8) .9333(2) .0515(12) Uani . . 1.000 C
C8 .82497(13) .5771(7) .9296(3) .0486(12) Uani . . 1.000 C
C9 .81305(11) .5102(5) .8160(2) .0350(8) Uani . . 1.000 C
C10 .75444(11) .6111(4) .7166(2) .0295(8) Uani . . 1.000 C
C11 .87329(12) .5223(6) .8069(3) .0409(10) Uani . . 1.000 C
C12 .90117(12) .3047(5) .8124(2) .0361(8) Uani . . 1.000 C
C13 .96500(12) .3102(6) .8185(2) .0367(9) Uani . . 1.000 C
C14 .95973(13) .4059(6) .7159(2) .0389(9) Uani . . 1.000 C
C15 .99272(14) .5639(6) .7098(3) .0486(10) Uani . . 1.000 C
C16 .99002(17) .0800(7) .8315(3) .0583(12) Uani . . 1.000 C
C17 .85497(17) .7939(8) .9710(3) .0626(13) Uani . . 1.000 C
C18 .58075(12) .4843(7) .6489(3) .0511(12) Uani . . 1.000 C
C19 .61240(15) .8358(6) .6059(3) .0525(11) Uani . . 1.000 C
C20 .76417(15) .8518(5) .7029(3) .0440(10) Uani . . 1.000 C
H1A .77820 .52980 .59890 .0460 Uiso calc R 1.000 H
H1B .74710 .33380 .62790 .0460 Uiso calc R 1.000 H
H2A .67890 .45520 .45120 .0580 Uiso calc R 1.000 H
H2B .68060 .69450 .49540 .0580 Uiso calc R 1.000 H
H3A .62980 .32530 .54520 .0530 Uiso calc R 1.000 H
H3B .58980 .51870 .46790 .0530 Uiso calc R 1.000 H
H5 .69900 .40690 .74720 .0360 Uiso calc R 1.000 H
H6 .71840 .82520 .83890 .0510 Uiso calc R 1.000 H
H7A .77100 .61720 1.00270 .0620 Uiso calc R 1.000 H
H7B .75480 .40120 .93230 .0620 Uiso calc R 1.000 H
H9 .80350 .35280 .81150 .0420 Uiso calc R 1.000 H
H11 .64690 .78370 .87630 .0930 Uiso . R .500 H
H11A .86340 .59210 .73730 .0490 Uiso calc R 1.000 H
H11B .90420 .61330 .86660 .0490 Uiso calc R 1.000 H
H12 .66750 .54640 .91580 .0930 Uiso . R .500 H
H12A .87210 .22090 .74750 .0430 Uiso calc R 1.000 H
H12B .90550 .22770 .87710 .0430 Uiso calc R 1.000 H
H14 .92930 .34490 .64910 .0470 Uiso calc R 1.000 H
H15A 1.02380 .63050 .77420 .0580 Uiso calc R 1.000 H
H15B .98560 .61210 .64080 .0580 Uiso calc R 1.000 H
H16A 1.03020 .08260 .83390 .0880 Uiso calc R 1.000 H
H16B .96070 -.00770 .76980 .0880 Uiso calc R 1.000 H
H16C .99510 .01800 .89910 .0880 Uiso calc R 1.000 H
H17A .86470 .81160 1.04660 .0940 Uiso calc R 1.000 H
H17B .82640 .90800 .92630 .0940 Uiso calc R 1.000 H
H17C .89330 .80280 .96700 .0940 Uiso calc R 1.000 H
H18A .57040 .57510 .69450 .0760 Uiso calc R 1.000 H
H18B .59660 .34520 .68480 .0760 Uiso calc R 1.000 H
H18C .54340 .46100 .57840 .0760 Uiso calc R 1.000 H
H19A .56940 .84540 .54650 .0780 Uiso calc R 1.000 H
H19B .64000 .90700 .58430 .0780 Uiso calc R 1.000 H
H19C .61590 .90680 .67070 .0780 Uiso calc R 1.000 H
H20A .80770 .87690 .72400 .0660 Uiso calc R 1.000 H
H20B .75330 .93790 .74920 .0660 Uiso calc R 1.000 H
H20C .73760 .89360 .62680 .0660 Uiso calc R 1.000 H
H21 .90820 .48510 1.05610 .0960 Uiso . R .500 H
H22 .85180 .36570 1.05370 .0960 Uiso . R .500 H
H31 1.01610 .36450 .97640 .0790 Uiso . R .500 H
H32 1.04340 .46550 .90720 .0790 Uiso . R .500 H

loop_
_atom_type_symbol
_atom_type_description
_atom_type_scat_dispersion_real
_atom_type_scat_dispersion_imag
_atom_type_scat_source
O O .0106 .0060 'International Tables Vol C Tables 4.2.6.8 and 6.1.1.4'
H H .0000 .0000 'International Tables Vol C Tables 4.2.6.8 and 6.1.1.4'
C C .0033 .0016 'International Tables Vol C Tables 4.2.6.8 and 6.1.1.4'

loop_
_geom_angle_atom_site_label_1
_geom_angle_atom_site_label_2
_geom_angle_atom_site_label_3
_geom_angle
_geom_angle_publ_flag
C6 O1 H12 109.07 no
H11 O1 H12 109.46 no
C6 O1 H11 109.90 no
H21 O2 H22 109.43 no
C8 O2 H21 110.20 no
C8 O2 H22 109.24 no
C13 O3 H32 108.99 no
C13 O3 H31 110.07 no
H31 O3 H32 109.52 no
C2 C1 C10 113.9(3) no
C1 C2 C3 110.2(2) no
C2 C3 C4 114.9(3) no
C3 C4 C18 105.4(3) no
C3 C4 C19 111.1(3) no
C5 C4 C19 113.3(3) no
C18 C4 C19 107.6(3) no
C5 C4 C18 110.7(2) no
C3 C4 C5 108.4(3) no
C4 C5 C6 117.2(3) no
C4 C5 C10 117.1(2) no
C6 C5 C10 108.4(2) no
O1 C6 C5 112.3(3) yes
O1 C6 C7 107.7(3) yes
C5 C6 C7 108.5(3) no
C6 C7 C8 114.2(3) no
O2 C8 C17 105.0(3) yes
C7 C8 C9 109.0(3) no
C7 C8 C17 111.5(4) no
C9 C8 C17 116.7(3) no
O2 C8 C7 105.9(3) yes
O2 C8 C9 108.1(3) yes
C10 C9 C11 114.0(2) no
C8 C9 C10 116.3(3) no
C8 C9 C11 111.9(3) no
C1 C10 C9 107.4(2) no
C1 C10 C20 108.3(2) no
C5 C10 C9 107.6(2) no
C5 C10 C20 113.7(3) no
C9 C10 C20 111.5(3) no
C1 C10 C5 108.1(2) no
C9 C11 C12 112.7(3) no
C11 C12 C13 114.6(3) no
O3 C13 C16 110.2(3) yes
C12 C13 C14 110.7(2) no
O3 C13 C14 109.7(3) yes
C14 C13 C16 108.6(3) no
C12 C13 C16 109.2(3) no
O3 C13 C12 108.3(2) yes
C13 C14 C15 126.7(3) no
C2 C1 H1A 108.74 no
C2 C1 H1B 108.78 no
C10 C1 H1A 108.81 no
C10 C1 H1B 108.86 no
H1A C1 H1B 107.62 no
C1 C2 H2A 109.60 no
C1 C2 H2B 109.61 no
C3 C2 H2A 109.67 no
C3 C2 H2B 109.59 no
H2A C2 H2B 108.15 no
C2 C3 H3A 108.52 no
C2 C3 H3B 108.52 no
C4 C3 H3A 108.57 no
C4 C3 H3B 108.57 no
H3A C3 H3B 107.49 no
C4 C5 H5 104.10 no
C6 C5 H5 104.13 no
C10 C5 H5 104.13 no
O1 C6 H6 109.38 no
C5 C6 H6 109.46 no
C7 C6 H6 109.36 no
C6 C7 H7A 108.68 no
C6 C7 H7B 108.70 no
C8 C7 H7A 108.68 no
C8 C7 H7B 108.62 no
H7A C7 H7B 107.75 no
C8 C9 H9 104.32 no
C10 C9 H9 104.33 no
C11 C9 H9 104.33 no
C9 C11 H11A 108.99 no
C9 C11 H11B 108.99 no
C12 C11 H11A 109.10 no
C12 C11 H11B 109.05 no
H11A C11 H11B 107.87 no
C11 C12 H12A 108.60 no
C11 C12 H12B 108.62 no
C13 C12 H12A 108.70 no
C13 C12 H12B 108.57 no
H12A C12 H12B 107.54 no
C13 C14 H14 116.66 no
C15 C14 H14 116.67 no
C14 C15 H15A 120.06 no
C14 C15 H15B 119.92 no
H15A C15 H15B 120.02 no
C13 C16 H16A 109.45 no
C13 C16 H16B 109.44 no
C13 C16 H16C 109.46 no
H16A C16 H16B 109.52 no
H16A C16 H16C 109.49 no
H16B C16 H16C 109.47 no
C8 C17 H17A 109.43 no
C8 C17 H17B 109.46 no
C8 C17 H17C 109.48 no
H17A C17 H17B 109.51 no
H17A C17 H17C 109.45 no
H17B C17 H17C 109.50 no
C4 C18 H18A 109.50 no
C4 C18 H18B 109.48 no
C4 C18 H18C 109.55 no
H18A C18 H18B 109.45 no
H18A C18 H18C 109.39 no
H18B C18 H18C 109.46 no
C4 C19 H19A 109.47 no
C4 C19 H19B 109.45 no
C4 C19 H19C 109.43 no
H19A C19 H19B 109.58 no
H19A C19 H19C 109.35 no
H19B C19 H19C 109.55 no
C10 C20 H20A 109.45 no
C10 C20 H20B 109.45 no
C10 C20 H20C 109.44 no
H20A C20 H20B 109.49 no
H20A C20 H20C 109.56 no
H20B C20 H20C 109.43 no

loop_
_geom_bond_atom_site_label_1
_geom_bond_atom_site_label_2
_geom_bond_site_symmetry_1
_geom_bond_site_symmetry_2
_geom_bond_distance
_geom_bond_publ_flag
O1 C6 . . 1.435(4) yes
O2 C8 . . 1.493(5) yes
O3 C13 . . 1.432(4) yes
O1 H12 . . .9604 no
O1 H11 . . .9604 no
O2 H21 . . .9597 no
O2 H22 . . .9596 no
O3 H32 . . .9609 no
O3 H31 . . .9598 no
C1 C10 . . 1.541(4) no
C1 C2 . . 1.517(4) no
C2 C3 . . 1.523(5) no
C3 C4 . . 1.537(4) no
C4 C18 . . 1.551(5) no
C4 C5 . . 1.560(4) no
C4 C19 . . 1.538(5) no
C5 C6 . . 1.530(4) no
C5 C10 . . 1.579(4) no
C6 C7 . . 1.535(4) no
C7 C8 . . 1.528(5) no
C8 C9 . . 1.541(5) no
C8 C17 . . 1.508(6) no
C9 C10 . . 1.569(4) no
C9 C11 . . 1.561(5) no
C10 C20 . . 1.540(4) no
C11 C12 . . 1.501(5) no
C12 C13 . . 1.541(5) no
C13 C16 . . 1.532(6) no
C13 C14 . . 1.513(4) no
C14 C15 . . 1.306(5) no
C1 H1A . . .9895 no
C1 H1B . . .9900 no
C2 H2A . . .9905 no
C2 H2B . . .9899 no
C3 H3A . . .9901 no
C3 H3B . . .9896 no
C5 H5 . . .9998 no
C6 H6 . . 1.0001 no
C7 H7A . . .9893 no
C7 H7B . . .9896 no
C9 H9 . . .9995 no
C11 H11A . . .9894 no
C11 H11B . . .9901 no
C12 H12A . . .9897 no
C12 H12B . . .9902 no
C14 H14 . . .9495 no
C15 H15A . . .9494 no
C15 H15B . . .9504 no
C16 H16A . . .9790 no
C16 H16B . . .9798 no
C16 H16C . . .9795 no
C17 H17A . . .9795 no
C17 H17B . . .9800 no
C17 H17C . . .9800 no
C18 H18A . . .9809 no
C18 H18B . . .9800 no
C18 H18C . . .9804 no
C19 H19A . . .9803 no
C19 H19B . . .9807 no
C19 H19C . . .9815 no
C20 H20A . . .9789 no
C20 H20B . . .9802 no
C20 H20C . . .9799 no

loop_
_geom_contact_atom_site_label_1
_geom_contact_atom_site_label_2
_geom_contact_distance
_geom_contact_site_symmetry_2
_geom_contact_publ_flag
O1 C18 2.790(5) . no
O1 C19 3.374(4) . no
O1 O2 2.817(4) 4_657 no
O1 C17 3.386(5) 4_647 no
O2 C12 3.342(4) . no
O2 O3 2.728(4) 2_757 no
O2 O1 2.817(4) 4_647 no
O3 O3 2.701(3) 2_757 no
O3 O2 2.728(4) 2_757 no
O1 H18B 2.8446 . no
O1 H19C 2.8233 . no
O1 H17A 2.6764 4_647 no
O1 H18A 2.2864 . no
O1 H22 1.9348 4_657 no
O2 H11B 2.8473 . no
O2 H12B 2.7289 . no
O2 H11 2.0119 4_647 no
O2 H12 2.8567 4_647 no
O2 H32 1.9164 2_757 no
O2 H31 2.7810 2_757 no
O3 H15A 2.4785 . no
O3 H11B 2.5267 . no
O3 H21 1.9547 2_757 no
O3 H31 1.9887 2_757 no
C12 O2 3.342(4) . no
C17 O1 3.386(5) 4_657 no
C17 C20 3.340(5) . no
C18 O1 2.790(5) . no
C19 C20 3.307(6) . no
C19 O1 3.374(4) . no
C20 C17 3.340(5) . no
C20 C19 3.307(6) . no
C1 H11A 2.6567 . no
C2 H20C 2.6630 . no
C2 H19B 2.8905 . no
C6 H20B 2.6488 . no
C6 H22 2.8761 4_657 no
C6 H19C 2.7835 . no
C6 H17B 2.9445 . no
C6 H18A 3.0582 . no
C7 H11 3.0154 4_647 no
C7 H7B 3.0545 4_657 no
C8 H11 3.0742 4_647 no
C8 H5 3.0929 . no
C8 H32 3.0022 2_757 no
C11 H17C 2.7012 . no
C11 H1A 2.7148 . no
C11 H31 3.0945 2_757 no
C11 H20A 2.6413 . no
C12 H31 2.6875 2_757 no
C13 H21 2.9482 2_757 no
C13 H31 2.7220 2_757 no
C14 H11A 2.7984 . no
C15 H16B 3.0132 1_565 no
C15 H32 2.5075 . no
C15 H21 3.0349 2_757 no
C17 H20B 3.0314 . no
C17 H32 3.0297 2_757 no
C17 H11B 2.5883 . no
C17 H12 2.4914 4_657 no
C17 H6 2.9557 . no
C19 H20C 2.9878 . no
C19 H2B 2.9443 . no
C19 H6 3.0371 . no
C20 H2B 2.8034 . no
C20 H6 2.6765 . no
C20 H11A 2.7738 . no
C20 H17B 2.7710 . no
C20 H19B 2.7019 . no
H1A C11 2.7148 . no
H1A H11A 2.0880 . no
H1A H20C 2.5796 . no
H1B H3A 2.5415 . no
H1B H5 2.5407 . no
H1B H9 2.2652 . no
H2B C19 2.9443 . no
H2B C20 2.8034 . no
H2B H19B 2.3618 . no
H2B H20C 2.0942 . no
H3A H1B 2.5415 . no
H3A H5 2.5548 . no
H3A H18B 2.4883 . no
H3A H18C 2.5495 . no
H3B H18C 2.3798 . no
H3B H19A 2.4809 . no
H3B H14 2.5075 4_656 no
H5 C8 3.0929 . no
H5 H1B 2.5407 . no
H5 H3A 2.5548 . no
H5 H7B 2.2797 . no
H5 H9 2.3058 . no
H5 H18B 2.2693 . no
H6 C17 2.9557 . no
H6 C19 3.0371 . no
H6 C20 2.6765 . no
H6 H17B 2.3844 . no
H6 H19C 2.5306 . no
H6 H20B 1.9818 . no
H7A H12 2.2731 . no
H7A H17A 2.4093 . no
H7A H22 2.3530 . no
H7A H7B 2.2223 4_657 no
H7B H5 2.2797 . no
H7B H9 2.5490 . no
H7B H12 2.2458 . no
H7B H22 2.1679 . no
H7B C7 3.0545 4_647 no
H7B H7A 2.2223 4_647 no
H9 H1B 2.2652 . no
H9 H5 2.3058 . no
H9 H7B 2.5490 . no
H9 H12A 2.4276 . no
H9 H12B 2.3523 . no
H11 O2 2.0119 4_657 no
H11 C7 3.0154 4_657 no
H11 C8 3.0742 4_657 no
H11A C1 2.6567 . no
H11A C14 2.7984 . no
H11A C20 2.7738 . no
H11A H1A 2.0880 . no
H11A H20A 2.1922 . no
H11B O2 2.8473 . no
H11B O3 2.5267 . no
H11B C17 2.5883 . no
H11B H17C 1.9622 . no
H12 H7A 2.2731 . no
H12 H7B 2.2458 . no
H12 O2 2.8567 4_657 no
H12 C17 2.4914 4_647 no
H12 H17A 1.8601 4_647 no
H12 H17B 2.3272 4_647 no
H12A H9 2.4276 . no
H12A H14 2.5458 . no
H12A H16B 2.4988 . no
H12A H20A 2.5861 1_545 no
H12B O2 2.7289 . no
H12B H9 2.3523 . no
H12B H16C 2.4563 . no
H12B H31 2.5302 . no
H12B H31 2.1946 2_757 no
H14 H12A 2.5458 . no
H14 H3B 2.5075 4_646 no
H15A O3 2.4785 . no
H15A H32 1.9804 . no
H15A H21 2.3291 2_757 no
H16A H32 2.5480 . no
H16B C15 3.0132 1_545 no
H16B H12A 2.4988 . no
H16C H12B 2.4563 . no
H16C H31 2.3511 . no
H17A H7A 2.4093 . no
H17A H21 2.2673 . no
H17A O1 2.6764 4_657 no
H17A H12 1.8601 4_657 no
H17B C6 2.9445 . no
H17B C20 2.7710 . no
H17B H6 2.3844 . no
H17B H20B 2.2614 . no
H17B H12 2.3272 4_657 no
H17C C11 2.7012 . no
H17C H11B 1.9622 . no
H17C H21 2.2698 . no
H18A O1 2.2864 . no
H18A C6 3.0582 . no
H18A H19C 2.4482 . no
H18B O1 2.8446 . no
H18B H3A 2.4883 . no
H18B H5 2.2693 . no
H18C H3A 2.5495 . no
H18C H3B 2.3798 . no
H18C H19A 2.5679 . no
H18C H18C 2.1994 2_656 no
H19A H3B 2.4809 . no
H19A H18C 2.5679 . no
H19B C2 2.8905 . no
H19B C20 2.7019 . no
H19B H2B 2.3618 . no
H19B H20C 2.1859 . no
H19C O1 2.8233 . no
H19C C6 2.7835 . no
H19C H6 2.5306 . no
H19C H18A 2.4482 . no
H20A C11 2.6413 . no
H20A H11A 2.1922 . no
H20A H12A 2.5861 1_565 no
H20B C6 2.6488 . no
H20B C17 3.0314 . no
H20B H6 1.9818 . no
H20B H17B 2.2614 . no
H20C C2 2.6630 . no
H20C C19 2.9878 . no
H20C H1A 2.5796 . no
H20C H2B 2.0942 . no
H20C H19B 2.1859 . no
H21 H17A 2.2673 . no
H21 H17C 2.2698 . no
H21 O3 1.9547 2_757 no
H21 C13 2.9482 2_757 no
H21 C15 3.0349 2_757 no
H21 H15A 2.3291 2_757 no
H22 H7A 2.3530 . no
H22 H7B 2.1679 . no
H22 O1 1.9348 4_647 no
H22 C6 2.8761 4_647 no
H31 H12B 2.5302 . no
H31 H16C 2.3511 . no
H31 O2 2.7810 2_757 no
H31 O3 1.9887 2_757 no
H31 C11 3.0945 2_757 no
H31 C12 2.6875 2_757 no
H31 C13 2.7220 2_757 no
H31 H12B 2.1946 2_757 no
H32 C15 2.5075 . no
H32 H15A 1.9804 . no
H32 H16A 2.5480 . no
H32 O2 1.9164 2_757 no
H32 C8 3.0022 2_757 no
H32 C17 3.0297 2_757 no

loop_
_geom_hbond_atom_site_label_D
_geom_hbond_atom_site_label_H
_geom_hbond_atom_site_label_A
_geom_hbond_site_symmetry_A
_geom_hbond_distance_DH
_geom_hbond_distance_HA
_geom_hbond_distance_DA
_geom_hbond_angle_DHA
_geom_hbond_publ_flag
O1 H11 O2 4_657 .96 2.01 2.817(4) 140 yes
O2 H21 O3 2_757 .96 1.95 2.728(4) 136 yes
O2 H22 O1 4_647 .96 1.93 2.817(4) 152 yes
O3 H31 O3 2_757 .96 1.99 2.701(3) 129 yes
O3 H32 O2 2_757 .96 1.92 2.728(4) 141 yes
C11 H11B O3 . .99 2.53 2.912(4) 103 yes
C18 H18A O1 . .98 2.29 2.790(5) 111 yes

loop_
_geom_torsion_atom_site_label_1
_geom_torsion_atom_site_label_2
_geom_torsion_atom_site_label_3
_geom_torsion_atom_site_label_4
_geom_torsion
_geom_torsion_publ_flag
C10 C1 C2 C3 -58.1(4) no
C2 C1 C10 C5 53.1(3) no
C2 C1 C10 C20 -70.5(4) no
C2 C1 C10 C9 168.9(3) no
C1 C2 C3 C4 57.2(4) no
C2 C3 C4 C19 74.1(4) no
C2 C3 C4 C5 -51.1(4) no
C2 C3 C4 C18 -169.6(3) no
C3 C4 C5 C6 179.5(3) no
C3 C4 C5 C10 48.1(3) no
C18 C4 C5 C6 -65.4(4) no
C18 C4 C5 C10 163.2(3) no
C19 C4 C5 C6 55.6(4) no
C19 C4 C5 C10 -75.8(3) no
C4 C5 C6 C7 160.2(3) no
C4 C5 C10 C1 -49.2(3) no
C10 C5 C6 O1 176.5(3) no
C10 C5 C6 C7 -64.5(3) no
C4 C5 C6 O1 41.2(4) no
C6 C5 C10 C1 175.4(2) no
C6 C5 C10 C9 59.7(3) no
C6 C5 C10 C20 -64.3(3) no
C4 C5 C10 C9 -165.0(2) no
C4 C5 C10 C20 71.0(3) no
O1 C6 C7 C8 -176.5(3) no
C5 C6 C7 C8 61.6(4) no
C6 C7 C8 O2 -167.2(3) no
C6 C7 C8 C17 79.2(4) no
C6 C7 C8 C9 -51.1(5) no
O2 C8 C9 C11 -64.0(4) no
O2 C8 C9 C10 162.5(3) no
C17 C8 C9 C10 -79.4(4) no
C7 C8 C9 C10 47.9(4) no
C7 C8 C9 C11 -178.6(3) no
C17 C8 C9 C11 54.0(4) no
C11 C9 C10 C1 58.2(3) no
C11 C9 C10 C5 174.4(2) no
C8 C9 C10 C20 72.3(4) no
C8 C9 C11 C12 103.3(3) no
C10 C9 C11 C12 -122.0(3) no
C11 C9 C10 C20 -60.3(3) no
C8 C9 C10 C1 -169.3(3) no
C8 C9 C10 C5 -53.1(3) no
C9 C11 C12 C13 -172.6(2) no
C11 C12 C13 C16 176.2(3) no
C11 C12 C13 O3 56.1(3) no
C11 C12 C13 C14 -64.2(3) no
O3 C13 C14 C15 8.3(5) no
C12 C13 C14 C15 127.8(4) no
C16 C13 C14 C15 -112.3(4) no
